data_8105296
loop_
_publ_author_name
'Yan, Sheng'
'Xue, Mei'
'He, Xinyuan'
'Wang, Chengqian'
'Wang, Zixin'
'Wang, Jianlong'

_publ_section_title
;
 The crystal structure of 5-chloro-4,6-dimethoxypyrimidin-2-amine,
 C6H8ClN3O2
;
_journal_issue 4
_journal_name_full 'Zeitschrift f\"ur Kristallographie - New Crystal Structures'
_journal_page_first 815
_journal_page_last 816
_journal_paper_doi 10.1515/ncrs-2020-0026
_journal_volume 235
_journal_year 2020
_chemical_formula_sum 'C6 H8 Cl N3 O2'
_chemical_formula_weight 189.60
_space_group_crystal_system monoclinic
_space_group_IT_number 14
_space_group_name_Hall '-P 2yn'
_space_group_name_H-M_alt 'P 1 21/n 1'
_atom_sites_solution_hydrogens geom
_cell_angle_alpha 90
_cell_angle_beta 94.060(8)
_cell_angle_gamma 90
_cell_formula_units_Z 4
_cell_length_a 5.066(3)
_cell_length_b 12.775(8)
_cell_length_c 12.587(8)
_cell_measurement_reflns_used 602
_cell_measurement_temperature 296(2)
_cell_measurement_theta_max 19.97
_cell_measurement_theta_min 3.19
_cell_volume 812.6(9)
_computing_structure_refinement 'SHELXL-2016/6 (Sheldrick, 2016)'
_computing_structure_solution 'SHELXT 2014/5 (Sheldrick, 2014)'
_diffrn_ambient_temperature 296(2)
_diffrn_measured_fraction_theta_full 0.995
_diffrn_measured_fraction_theta_max 0.985
_diffrn_measurement_device_type 'Bruker APEX-II CCD'
_diffrn_measurement_method '\f and \w scans'
_diffrn_radiation_type MoK\a
_diffrn_radiation_wavelength 0.71073
_diffrn_reflns_av_R_equivalents 0.0570
_diffrn_reflns_av_unetI/netI 0.0822
_diffrn_reflns_Laue_measured_fraction_full 0.995
_diffrn_reflns_Laue_measured_fraction_max 0.985
_diffrn_reflns_limit_h_max 6
_diffrn_reflns_limit_h_min -6
_diffrn_reflns_limit_k_max 13
_diffrn_reflns_limit_k_min -16
_diffrn_reflns_limit_l_max 16
_diffrn_reflns_limit_l_min -13
_diffrn_reflns_number 4854
_diffrn_reflns_point_group_measured_fraction_full 0.995
_diffrn_reflns_point_group_measured_fraction_max 0.985
_diffrn_reflns_theta_full 25.242
_diffrn_reflns_theta_max 27.386
_diffrn_reflns_theta_min 2.274
_exptl_absorpt_coefficient_mu 0.431
_exptl_crystal_colour white
_exptl_crystal_density_diffrn 1.566
_exptl_crystal_description rod
_exptl_crystal_F_000 396
_exptl_crystal_size_max 0.120
_exptl_crystal_size_mid 0.100
_exptl_crystal_size_min 0.080
_refine_diff_density_max 0.274
_refine_diff_density_min -0.487
_refine_diff_density_rms 0.076
_refine_ls_extinction_coef .
_refine_ls_extinction_method none
_refine_ls_goodness_of_fit_ref 0.995
_refine_ls_hydrogen_treatment constr
_refine_ls_matrix_type full
_refine_ls_number_parameters 111
_refine_ls_number_reflns 1823
_refine_ls_number_restraints 0
_refine_ls_restrained_S_all 0.995
_refine_ls_R_factor_all 0.1189
_refine_ls_R_factor_gt 0.0597
_refine_ls_shift/su_max 0.000
_refine_ls_shift/su_mean 0.000
_refine_ls_structure_factor_coef Fsqd
_refine_ls_weighting_details 'w=1/[\s^2^(Fo^2^)+(0.1000P)^2^] where P=(Fo^2^+2Fc^2^)/3'
_refine_ls_weighting_scheme calc
_refine_ls_wR_factor_gt 0.1558
_refine_ls_wR_factor_ref 0.1990
_reflns_Friedel_coverage 0.000
_reflns_Friedel_fraction_full .
_reflns_Friedel_fraction_max .
_reflns_number_gt 965
_reflns_number_total 1823
_reflns_threshold_expression 'I > 2\s(I)'
_cod_data_source_file suppl_ncrs-2020-0026_suppl.cif
_cod_data_source_block 1909194_0m
_cod_original_cell_volume 812.5(9)
_cod_original_sg_symbol_H-M 'P 21/n'
_cod_database_code 8105296
_shelx_space_group_comment
;
The symmetry employed for this shelxl refinement is uniquely defined
by the following loop, which should always be used as a source of
symmetry information in preference to the above space-group names.
They are only intended as comments.
;
_shelx_estimated_absorpt_t_min 0.950
_shelx_estimated_absorpt_t_max 0.966

loop_
_space_group_symop_operation_xyz
'x, y, z'
'-x+1/2, y+1/2, -z+1/2'
'-x, -y, -z'
'x-1/2, -y-1/2, z-1/2'

loop_
_atom_site_label
_atom_site_type_symbol
_atom_site_fract_x
_atom_site_fract_y
_atom_site_fract_z
_atom_site_U_iso_or_equiv
_atom_site_adp_type
_atom_site_occupancy
_atom_site_site_symmetry_order
_atom_site_calc_flag
_atom_site_refinement_flags_posn
_atom_site_refinement_flags_adp
_atom_site_refinement_flags_occupancy
_atom_site_disorder_assembly
_atom_site_disorder_group
Cl1 Cl 0.1897(2) 0.34398(8) 0.79001(9) 0.0537(4) Uani 1 1 d . . . . .
O1 O 0.2141(5) 0.2033(2) 0.6081(2) 0.0493(8) Uani 1 1 d . . . . .
O2 O 0.5749(5) 0.5083(2) 0.7582(2) 0.0458(7) Uani 1 1 d . . . . .
N2 N 0.5312(6) 0.2924(2) 0.5216(2) 0.0371(8) Uani 1 1 d . . . . .
N3 N 0.7199(5) 0.4496(2) 0.5985(2) 0.0356(7) Uani 1 1 d . . . . .
N6 N 0.8465(7) 0.3827(3) 0.4402(3) 0.0478(9) Uani 1 1 d . . . . .
H6A H 0.835292 0.336295 0.390549 0.057 Uiso 1 1 calc R U . . .
H6B H 0.955266 0.434073 0.436820 0.057 Uiso 1 1 calc R U . . .
C1 C 0.3819(7) 0.2849(3) 0.6027(3) 0.0376(9) Uani 1 1 d . . . . .
C2 C 0.3869(7) 0.3561(3) 0.6852(3) 0.0357(9) Uani 1 1 d . . . . .
C3 C 0.5640(7) 0.4385(3) 0.6785(3) 0.0367(9) Uani 1 1 d . . . . .
C4 C 0.7498(8) 0.5960(3) 0.7512(3) 0.0529(12) Uani 1 1 d . . . . .
H4A H 0.928861 0.571440 0.750713 0.079 Uiso 1 1 calc R U . . .
H4B H 0.733851 0.641145 0.811325 0.079 Uiso 1 1 calc R U . . .
H4C H 0.703822 0.634026 0.686718 0.079 Uiso 1 1 calc R U . . .
C5 C 0.2104(10) 0.1284(4) 0.5248(4) 0.0702(15) Uani 1 1 d . . . . .
H5A H 0.173189 0.162797 0.457624 0.105 Uiso 1 1 calc R U . . .
H5B H 0.075883 0.077124 0.535007 0.105 Uiso 1 1 calc R U . . .
H5C H 0.379641 0.094449 0.525401 0.105 Uiso 1 1 calc R U . . .
C6 C 0.6941(7) 0.3748(3) 0.5231(3) 0.0362(9) Uani 1 1 d . . . . .

loop_
_atom_site_aniso_label
_atom_site_aniso_U_11
_atom_site_aniso_U_22
_atom_site_aniso_U_33
_atom_site_aniso_U_23
_atom_site_aniso_U_13
_atom_site_aniso_U_12
Cl1 0.0566(7) 0.0553(7) 0.0508(7) 0.0058(5) 0.0157(5) -0.0028(5)
O1 0.0533(18) 0.0395(16) 0.0559(19) -0.0028(13) 0.0093(14) -0.0179(13)
O2 0.0519(17) 0.0428(16) 0.0438(17) -0.0107(12) 0.0113(13) -0.0096(13)
N2 0.0397(18) 0.0335(17) 0.0385(18) -0.0022(13) 0.0053(14) -0.0061(14)
N3 0.0341(17) 0.0363(17) 0.0366(18) -0.0066(13) 0.0051(14) -0.0019(14)
N6 0.052(2) 0.0441(19) 0.049(2) -0.0170(16) 0.0198(17) -0.0167(16)
C1 0.036(2) 0.031(2) 0.045(2) 0.0065(17) 0.0008(17) -0.0026(16)
C2 0.033(2) 0.035(2) 0.039(2) 0.0044(17) 0.0041(16) -0.0012(16)
C3 0.036(2) 0.034(2) 0.040(2) 0.0011(16) 0.0001(17) 0.0036(17)
C4 0.053(3) 0.046(3) 0.061(3) -0.021(2) 0.014(2) -0.016(2)
C5 0.081(4) 0.052(3) 0.078(4) -0.014(2) 0.011(3) -0.028(3)
C6 0.038(2) 0.032(2) 0.038(2) 0.0026(16) 0.0011(17) 0.0004(16)

loop_
_atom_type_symbol
_atom_type_description
_atom_type_scat_dispersion_real
_atom_type_scat_dispersion_imag
_atom_type_scat_source
C C 0.0033 0.0016 'International Tables Vol C Tables 4.2.6.8 and 6.1.1.4'
H H 0.0000 0.0000 'International Tables Vol C Tables 4.2.6.8 and 6.1.1.4'
N N 0.0061 0.0033 'International Tables Vol C Tables 4.2.6.8 and 6.1.1.4'
Cl Cl 0.1484 0.1585 'International Tables Vol C Tables 4.2.6.8 and 6.1.1.4'
O O 0.0106 0.0060 'International Tables Vol C Tables 4.2.6.8 and 6.1.1.4'

loop_
_geom_angle_atom_site_label_1
_geom_angle_atom_site_label_2
_geom_angle_atom_site_label_3
_geom_angle
_geom_angle_site_symmetry_1
_geom_angle_site_symmetry_3
C1 O1 C5 117.3(3) . .
C3 O2 C4 117.8(3) . .
C1 N2 C6 115.7(3) . .
C3 N3 C6 115.1(3) . .
C6 N6 H6A 120.0 . .
C6 N6 H6B 120.0 . .
H6A N6 H6B 120.0 . .
N2 C1 O1 119.6(3) . .
N2 C1 C2 123.7(3) . .
O1 C1 C2 116.7(4) . .
C1 C2 C3 115.5(4) . .
C1 C2 Cl1 122.6(3) . .
C3 C2 Cl1 121.9(3) . .
N3 C3 O2 120.0(3) . .
N3 C3 C2 123.2(3) . .
O2 C3 C2 116.8(4) . .
O2 C4 H4A 109.5 . .
O2 C4 H4B 109.5 . .
H4A C4 H4B 109.5 . .
O2 C4 H4C 109.5 . .
H4A C4 H4C 109.5 . .
H4B C4 H4C 109.5 . .
O1 C5 H5A 109.5 . .
O1 C5 H5B 109.5 . .
H5A C5 H5B 109.5 . .
O1 C5 H5C 109.5 . .
H5A C5 H5C 109.5 . .
H5B C5 H5C 109.5 . .
N2 C6 N6 115.8(3) . .
N2 C6 N3 126.7(3) . .
N6 C6 N3 117.5(3) . .

loop_
_geom_bond_atom_site_label_1
_geom_bond_atom_site_label_2
_geom_bond_distance
_geom_bond_site_symmetry_2
Cl1 C2 1.717(4) .
O1 C1 1.351(4) .
O1 C5 1.419(5) .
O2 C3 1.341(4) .
O2 C4 1.435(5) .
N2 C1 1.316(5) .
N2 C6 1.337(5) .
N3 C3 1.330(4) .
N3 C6 1.347(4) .
N6 C6 1.345(5) .
N6 H6A 0.8600 .
N6 H6B 0.8600 .
C1 C2 1.379(5) .
C2 C3 1.390(5) .
C4 H4A 0.9600 .
C4 H4B 0.9600 .
C4 H4C 0.9600 .
C5 H5A 0.9600 .
C5 H5B 0.9600 .
C5 H5C 0.9600 .

loop_
_geom_torsion_atom_site_label_1
_geom_torsion_atom_site_label_2
_geom_torsion_atom_site_label_3
_geom_torsion_atom_site_label_4
_geom_torsion
_geom_torsion_site_symmetry_1
_geom_torsion_site_symmetry_2
_geom_torsion_site_symmetry_3
_geom_torsion_site_symmetry_4
C6 N2 C1 O1 -179.1(3) . . . .
C6 N2 C1 C2 0.2(5) . . . .
C5 O1 C1 N2 0.6(5) . . . .
C5 O1 C1 C2 -178.8(4) . . . .
N2 C1 C2 C3 -0.3(5) . . . .
O1 C1 C2 C3 179.1(3) . . . .
N2 C1 C2 Cl1 -179.9(3) . . . .
O1 C1 C2 Cl1 -0.6(5) . . . .
C6 N3 C3 O2 179.6(3) . . . .
C6 N3 C3 C2 0.2(5) . . . .
C4 O2 C3 N3 2.6(5) . . . .
C4 O2 C3 C2 -177.9(3) . . . .
C1 C2 C3 N3 0.1(5) . . . .
Cl1 C2 C3 N3 179.7(3) . . . .
C1 C2 C3 O2 -179.4(3) . . . .
Cl1 C2 C3 O2 0.3(5) . . . .
C1 N2 C6 N6 -179.9(3) . . . .
C1 N2 C6 N3 0.1(5) . . . .
C3 N3 C6 N2 -0.3(5) . . . .
C3 N3 C6 N6 179.7(3) . . . .
